data_7214072
loop_
_publ_author_name
'Clark, Ewan R.'
'Hayward, John J.'
'Leontowicz, Bryce J.'
'Eisler, Dana J.'
'Rawson, Jeremy M.'

_publ_section_title
;
 Syntheses of, and structural studies on, benzo-fused 1,2,4-thiadiazines
;
_journal_issue 9
_journal_name_full CrystEngComm
_journal_page_first 1755
_journal_paper_doi 10.1039/c3ce42205d
_journal_volume 16
_journal_year 2014
_chemical_formula_moiety 'C13 H9 N3 O2 S'
_chemical_formula_sum 'C13 H9 N3 O2 S'
_chemical_formula_weight 271.29
_chemical_name_systematic
; 
 ? 
;
_space_group_IT_number 14
_symmetry_cell_setting monoclinic
_symmetry_space_group_name_Hall '-P 2ybc'
_symmetry_space_group_name_H-M 'P 1 21/c 1'
_atom_sites_solution_hydrogens geom
_atom_sites_solution_primary direct
_atom_sites_solution_secondary difmap
_audit_creation_method SHELXL-97
_cell_angle_alpha 90.00
_cell_angle_beta 92.878(3)
_cell_angle_gamma 90.00
_cell_formula_units_Z 4
_cell_length_a 7.4294(3)
_cell_length_b 12.5543(6)
_cell_length_c 12.7463(5)
_cell_measurement_reflns_used 12452
_cell_measurement_temperature 180(2)
_cell_measurement_theta_max 27.48
_cell_measurement_theta_min 1.02
_cell_volume 1187.36(9)
_computing_cell_refinement 'HKL Scalepack (Otwinowski & Minor 1997)'
_computing_data_collection 'Collect (Nonius B.V. 1998)'
_computing_data_reduction
;
 HKL Denzo and Scalepack (Otwinowski & Minor 1997)
;
_computing_molecular_graphics 'Bruker SHELXTL'
_computing_publication_material 'SHELXL-97 (Sheldrick 1997)'
_computing_structure_refinement 'SHELXL-97 (Sheldrick 1997)'
_computing_structure_solution 'SHELXS-97 (Sheldrick, 1990)'
_diffrn_ambient_temperature 180(2)
_diffrn_measured_fraction_theta_full 0.997
_diffrn_measured_fraction_theta_max 0.997
_diffrn_measurement_device_type 'Nonius Kappa CCD'
_diffrn_measurement_method 'thin slice \w and \f scans'
_diffrn_radiation_monochromator graphite
_diffrn_radiation_source 'fine-focus sealed tube'
_diffrn_radiation_type MoK\a
_diffrn_radiation_wavelength 0.71073
_diffrn_reflns_av_R_equivalents 0.0618
_diffrn_reflns_av_sigmaI/netI 0.0436
_diffrn_reflns_limit_h_max 8
_diffrn_reflns_limit_h_min -8
_diffrn_reflns_limit_k_max 14
_diffrn_reflns_limit_k_min -14
_diffrn_reflns_limit_l_max 15
_diffrn_reflns_limit_l_min -15
_diffrn_reflns_number 13481
_diffrn_reflns_theta_full 25.02
_diffrn_reflns_theta_max 25.02
_diffrn_reflns_theta_min 2.75
_exptl_absorpt_coefficient_mu 0.273
_exptl_absorpt_correction_T_max 0.985
_exptl_absorpt_correction_T_min 0.862
_exptl_absorpt_correction_type multi-scan
_exptl_absorpt_process_details
;
multi-scan from symmetry-related measurements 
 Sortav (Blessing 1995)
;
_exptl_crystal_colour red
_exptl_crystal_density_diffrn 1.518
_exptl_crystal_density_method 'not measured'
_exptl_crystal_description plate
_exptl_crystal_F_000 560
_exptl_crystal_size_max 0.18
_exptl_crystal_size_mid 0.14
_exptl_crystal_size_min 0.02
_refine_diff_density_max 0.392
_refine_diff_density_min -0.310
_refine_diff_density_rms 0.055
_refine_ls_extinction_method none
_refine_ls_goodness_of_fit_ref 1.102
_refine_ls_hydrogen_treatment constr
_refine_ls_matrix_type full
_refine_ls_number_parameters 172
_refine_ls_number_reflns 2090
_refine_ls_number_restraints 0
_refine_ls_restrained_S_all 1.102
_refine_ls_R_factor_all 0.0937
_refine_ls_R_factor_gt 0.0611
_refine_ls_shift/su_max 0.000
_refine_ls_shift/su_mean 0.000
_refine_ls_structure_factor_coef Fsqd
_refine_ls_weighting_details 'calc w=1/[\s^2^(Fo^2^)+(0.0468P)^2^+1.5041P] where P=(Fo^2^+2Fc^2^)/3'
_refine_ls_weighting_scheme calc
_refine_ls_wR_factor_gt 0.1316
_refine_ls_wR_factor_ref 0.1510
_reflns_number_gt 1503
_reflns_number_total 2090
_reflns_threshold_expression >2sigma(I)
_cod_data_source_file c3ce42205d.txt
_cod_data_source_block compound_6
_cod_original_sg_symbol_H-M 'P 21/c'
_cod_database_code 7214072

loop_
_symmetry_equiv_pos_as_xyz
'x, y, z'
'-x, y+1/2, -z+1/2'
'-x, -y, -z'
'x, -y-1/2, z-1/2'

loop_
_atom_site_label
_atom_site_type_symbol
_atom_site_fract_x
_atom_site_fract_y
_atom_site_fract_z
_atom_site_U_iso_or_equiv
_atom_site_adp_type
_atom_site_occupancy
_atom_site_symmetry_multiplicity
_atom_site_calc_flag
_atom_site_refinement_flags
S1 S 0.92392(16) 0.55796(9) 0.20420(7) 0.0589(4) Uani 1 1 d .
C1 C 0.8975(5) 0.6712(3) 0.1224(3) 0.0429(9) Uani 1 1 d .
C2 C 0.9425(5) 0.7720(3) 0.1593(3) 0.0497(10) Uani 1 1 d .
H2A H 0.9878 0.7811 0.2298 0.060 Uiso 1 1 calc R
C3 C 0.9216(5) 0.8595(3) 0.0935(3) 0.0539(10) Uani 1 1 d .
H3A H 0.9537 0.9284 0.1190 0.065 Uiso 1 1 calc R
C4 C 0.8554(5) 0.8474(3) -0.0076(3) 0.0494(9) Uani 1 1 d .
H4A H 0.8409 0.9078 -0.0520 0.059 Uiso 1 1 calc R
C5 C 0.8090(5) 0.7466(3) -0.0458(3) 0.0435(9) Uani 1 1 d .
H5A H 0.7623 0.7381 -0.1160 0.052 Uiso 1 1 calc R
C6 C 0.8314(4) 0.6587(3) 0.0192(3) 0.0401(8) Uani 1 1 d .
N1 N 0.7864(4) 0.5562(2) -0.0193(2) 0.0486(8) Uani 1 1 d .
H1A H 0.7695 0.5491 -0.0878 0.058 Uiso 1 1 calc R
C7 C 0.7669(4) 0.4672(3) 0.0406(3) 0.0397(8) Uani 1 1 d .
N2 N 0.8136(4) 0.4583(2) 0.1388(2) 0.0489(8) Uani 1 1 d .
C8 C 0.6896(4) 0.3724(3) -0.0152(3) 0.0386(8) Uani 1 1 d .
C9 C 0.6091(5) 0.3796(3) -0.1159(3) 0.0457(9) Uani 1 1 d .
H9A H 0.5971 0.4475 -0.1484 0.055 Uiso 1 1 calc R
C10 C 0.5464(5) 0.2910(3) -0.1694(3) 0.0446(9) Uani 1 1 d .
H10A H 0.4927 0.2969 -0.2384 0.054 Uiso 1 1 calc R
C11 C 0.5633(4) 0.1932(3) -0.1207(3) 0.0397(8) Uani 1 1 d .
C12 C 0.6384(5) 0.1828(3) -0.0202(3) 0.0463(9) Uani 1 1 d .
H12A H 0.6471 0.1148 0.0122 0.056 Uiso 1 1 calc R
C13 C 0.7009(5) 0.2721(3) 0.0325(3) 0.0442(9) Uani 1 1 d .
H13A H 0.7522 0.2655 0.1019 0.053 Uiso 1 1 calc R
N3 N 0.4959(4) 0.0991(2) -0.1784(2) 0.0458(8) Uani 1 1 d .
O1 O 0.5219(4) 0.0114(2) -0.1392(2) 0.0664(8) Uani 1 1 d .
O2 O 0.4159(4) 0.1125(2) -0.2639(2) 0.0564(7) Uani 1 1 d .

loop_
_atom_site_aniso_label
_atom_site_aniso_U_11
_atom_site_aniso_U_22
_atom_site_aniso_U_33
_atom_site_aniso_U_23
_atom_site_aniso_U_13
_atom_site_aniso_U_12
S1 0.0795(8) 0.0566(7) 0.0390(5) 0.0016(5) -0.0122(5) -0.0086(6)
C1 0.037(2) 0.051(2) 0.0405(19) -0.0036(16) 0.0015(15) -0.0005(16)
C2 0.046(2) 0.060(3) 0.043(2) -0.0137(18) 0.0004(16) -0.0073(19)
C3 0.054(2) 0.046(2) 0.061(2) -0.0120(19) 0.0028(19) -0.0089(19)
C4 0.048(2) 0.042(2) 0.058(2) 0.0005(18) 0.0027(18) -0.0012(18)
C5 0.043(2) 0.041(2) 0.045(2) -0.0018(16) -0.0050(15) -0.0022(16)
C6 0.036(2) 0.041(2) 0.0435(19) -0.0047(16) 0.0018(15) -0.0037(16)
N1 0.069(2) 0.0421(17) 0.0341(15) -0.0024(13) -0.0054(14) -0.0100(15)
C7 0.0342(19) 0.041(2) 0.0434(19) 0.0024(16) 0.0019(14) 0.0024(16)
N2 0.054(2) 0.0475(19) 0.0448(17) 0.0030(14) -0.0050(14) -0.0076(15)
C8 0.0322(19) 0.0388(19) 0.0449(19) 0.0041(15) 0.0022(14) -0.0020(15)
C9 0.048(2) 0.036(2) 0.053(2) 0.0078(17) -0.0093(17) -0.0011(17)
C10 0.045(2) 0.041(2) 0.047(2) 0.0028(16) -0.0095(16) -0.0010(17)
C11 0.034(2) 0.0376(19) 0.048(2) -0.0005(16) 0.0003(15) -0.0013(15)
C12 0.046(2) 0.038(2) 0.055(2) 0.0093(17) 0.0027(17) -0.0009(17)
C13 0.043(2) 0.047(2) 0.0419(19) 0.0042(16) -0.0013(16) -0.0005(17)
N3 0.0485(19) 0.0328(17) 0.056(2) 0.0011(14) 0.0022(15) 0.0001(14)
O1 0.093(2) 0.0339(15) 0.0714(19) 0.0035(14) -0.0052(16) -0.0037(14)
O2 0.0699(18) 0.0436(15) 0.0543(16) -0.0053(12) -0.0123(14) -0.0008(13)

loop_
_atom_type_symbol
_atom_type_description
_atom_type_scat_dispersion_real
_atom_type_scat_dispersion_imag
_atom_type_scat_source
C C 0.0033 0.0016 'International Tables Vol C Tables 4.2.6.8 and 6.1.1.4'
H H 0.0000 0.0000 'International Tables Vol C Tables 4.2.6.8 and 6.1.1.4'
N N 0.0061 0.0033 'International Tables Vol C Tables 4.2.6.8 and 6.1.1.4'
O O 0.0106 0.0060 'International Tables Vol C Tables 4.2.6.8 and 6.1.1.4'
S S 0.1246 0.1234 'International Tables Vol C Tables 4.2.6.8 and 6.1.1.4'

loop_
_geom_angle_atom_site_label_1
_geom_angle_atom_site_label_2
_geom_angle_atom_site_label_3
_geom_angle
N2 S1 C1 105.50(16)
C2 C1 C6 119.5(3)
C2 C1 S1 121.1(3)
C6 C1 S1 119.4(3)
C1 C2 C3 120.1(3)
C4 C3 C2 120.5(4)
C3 C4 C5 120.2(4)
C6 C5 C4 119.6(3)
C5 C6 C1 120.2(3)
C5 C6 N1 119.9(3)
C1 C6 N1 119.9(3)
C7 N1 C6 125.5(3)
N2 C7 N1 125.8(3)
N2 C7 C8 118.3(3)
N1 C7 C8 115.9(3)
C7 N2 S1 121.0(3)
C9 C8 C13 118.2(3)
C9 C8 C7 121.8(3)
C13 C8 C7 120.0(3)
C10 C9 C8 121.6(3)
C9 C10 C11 118.4(3)
C12 C11 C10 121.8(3)
C12 C11 N3 120.1(3)
C10 C11 N3 118.0(3)
C13 C12 C11 119.2(3)
C12 C13 C8 120.7(3)
O1 N3 O2 123.2(3)
O1 N3 C11 118.6(3)
O2 N3 C11 118.2(3)
C6 N1 H1A 117.00
C7 N1 H1A 117.00
C1 C2 H2A 120.00
C3 C2 H2A 120.00
C2 C3 H3A 120.00
C4 C3 H3A 120.00
C3 C4 H4A 120.00
C5 C4 H4A 120.00
C4 C5 H5A 120.00
C6 C5 H5A 120.00
C8 C9 H9A 119.00
C10 C9 H9A 119.00
C9 C10 H10A 121.00
C11 C10 H10A 121.00
C11 C12 H12A 120.00
C13 C12 H12A 120.00
C8 C13 H13A 120.00
C12 C13 H13A 120.00

loop_
_geom_bond_atom_site_label_1
_geom_bond_atom_site_label_2
_geom_bond_distance
S1 N2 1.692(3)
S1 C1 1.768(4)
C1 C2 1.384(5)
C1 C6 1.389(5)
C2 C3 1.386(5)
C3 C4 1.365(5)
C4 C5 1.393(5)
C5 C6 1.384(5)
C6 N1 1.412(4)
N1 C7 1.365(4)
C7 N2 1.287(4)
C7 C8 1.487(5)
C8 C9 1.392(5)
C8 C13 1.399(5)
C9 C10 1.375(5)
C10 C11 1.378(5)
C11 C12 1.377(5)
C11 N3 1.467(4)
C12 C13 1.375(5)
N3 O1 1.221(4)
N3 O2 1.226(4)
C2 H2A 0.9500
N1 H1A 0.8800
C3 H3A 0.9500
C4 H4A 0.9500
C5 H5A 0.9500
C9 H9A 0.9500
C10 H10A 0.9500
C12 H12A 0.9500
C13 H13A 0.9500
